data_4329708
loop_
_publ_author_name
'Evangelia S. Koumousi'
'Marianthi Zampakou'
'Catherine P. Raptopoulou'
'Vassilis Psycharis'
'Christine M. Beavers'
'Simon J. Teat'
'George Psomas'
'Theocharis C. Stamatatos'

_publ_section_title
;
 First Palladium(II) and Platinum(II) Complexes from Employment of
 2,6-Diacetylpyridine Dioxime: Synthesis, Structural and Spectroscopic
 Characterization, and Biological Evaluation
;
_journal_name_full 'Inorganic Chemistry'
_journal_page_first 7699
_journal_page_last 7710
_journal_paper_doi 10.1021/ic300739x
_journal_volume 51
_journal_year 2012
_chemical_formula_sum 'C9 H10 Cl N3 O2 Pd'
_chemical_formula_weight 334.05
_chemical_name_systematic
;
 ?
;
_space_group_IT_number 33
_symmetry_cell_setting orthorhombic
_symmetry_space_group_name_Hall 'P 2c -2n'
_symmetry_space_group_name_H-M 'P n a 21'
_atom_sites_solution_hydrogens mixed
_atom_sites_solution_primary direct
_atom_sites_solution_secondary difmap
_audit_creation_method SHELXL-97
_cell_angle_alpha 90.00
_cell_angle_beta 90.00
_cell_angle_gamma 90.00
_cell_formula_units_Z 4
_cell_length_a 6.8389(4)
_cell_length_b 13.8406(7)
_cell_length_c 10.9849(6)
_cell_measurement_reflns_used 6619
_cell_measurement_temperature 150(2)
_cell_measurement_theta_max 33.59
_cell_measurement_theta_min 5.00
_cell_volume 1039.77(10)
_computing_cell_refinement 'Bruker SAINT v7.60a'
_computing_data_collection 'Bruker APEX 2'
_computing_data_reduction 'Bruker SAINT v7.60a'
_computing_molecular_graphics 'Bruker SHELXTL'
_computing_publication_material 'Bruker SHELXTL & local programs'
_computing_structure_refinement 'Bruker SHELXTL'
_computing_structure_solution 'Bruker SHELXTL'
_diffrn_ambient_temperature 150(2)
_diffrn_measured_fraction_theta_full 0.972
_diffrn_measured_fraction_theta_max 0.979
_diffrn_measurement_device_type 'Bruker APEX II CCD diffractometer'
_diffrn_measurement_method '\w rotation with narrow frames'
_diffrn_radiation_monochromator 'silicon 111'
_diffrn_radiation_source 'Advanced Light Source station 11.3.1'
_diffrn_radiation_type synchrotron
_diffrn_radiation_wavelength 0.77490
_diffrn_reflns_av_R_equivalents 0.0316
_diffrn_reflns_av_sigmaI/netI 0.0354
_diffrn_reflns_limit_h_max 9
_diffrn_reflns_limit_h_min -9
_diffrn_reflns_limit_k_max 19
_diffrn_reflns_limit_k_min -19
_diffrn_reflns_limit_l_max 15
_diffrn_reflns_limit_l_min -15
_diffrn_reflns_number 9175
_diffrn_reflns_theta_full 30.00
_diffrn_reflns_theta_max 33.60
_diffrn_reflns_theta_min 3.21
_diffrn_standards_number 0
_exptl_absorpt_coefficient_mu 2.530
_exptl_absorpt_correction_T_max 0.93
_exptl_absorpt_correction_T_min 0.44
_exptl_absorpt_correction_type multi-scan
_exptl_absorpt_process_details 'SADABS 2008/1 Bruker AXS Madison WI USA'
_exptl_crystal_colour orange
_exptl_crystal_density_diffrn 2.134
_exptl_crystal_description needle
_exptl_crystal_F_000 656
_exptl_crystal_size_max 0.35
_exptl_crystal_size_mid 0.01
_exptl_crystal_size_min 0.01
_refine_diff_density_max 0.445
_refine_diff_density_min -0.570
_refine_diff_density_rms 0.094
_refine_ls_abs_structure_details 'Flack H D (1983), Acta Cryst. A39, 876-881'
_refine_ls_abs_structure_Flack -0.04(2)
_refine_ls_extinction_method none
_refine_ls_goodness_of_fit_ref 1.055
_refine_ls_hydrogen_treatment constr
_refine_ls_matrix_type full
_refine_ls_number_parameters 148
_refine_ls_number_reflns 3085
_refine_ls_number_restraints 1
_refine_ls_restrained_S_all 1.055
_refine_ls_R_factor_all 0.0268
_refine_ls_R_factor_gt 0.0261
_refine_ls_shift/su_max 0.002
_refine_ls_shift/su_mean 0.000
_refine_ls_structure_factor_coef Fsqd
_refine_ls_weighting_details 'calc w=1/[\s^2^(Fo^2^)+(0.0479P)^2^+0.0000P] where P=(Fo^2^+2Fc^2^)/3'
_refine_ls_weighting_scheme calc
_refine_ls_wR_factor_gt 0.0691
_refine_ls_wR_factor_ref 0.0696
_reflns_number_gt 2986
_reflns_number_total 3085
_reflns_threshold_expression I>2\s(I)
_cod_data_source_file ic300739x_si_001.cif
_cod_data_source_block xs49c
_cod_database_code 4329708

loop_
_symmetry_equiv_pos_as_xyz
'x, y, z'
'-x, -y, z+1/2'
'x+1/2, -y+1/2, z'
'-x+1/2, y+1/2, z+1/2'

loop_
_atom_site_label
_atom_site_type_symbol
_atom_site_fract_x
_atom_site_fract_y
_atom_site_fract_z
_atom_site_U_iso_or_equiv
_atom_site_adp_type
_atom_site_occupancy
_atom_site_symmetry_multiplicity
_atom_site_calc_flag
_atom_site_refinement_flags
Pd1 Pd 0.12759(2) 0.104548(10) 0.67999(4) 0.01149(7) Uani 1 1 d .
Cl1 Cl 0.16798(11) -0.05730(4) 0.71555(6) 0.02131(12) Uani 1 1 d .
O1 O 0.0451(4) 0.11167(13) 0.95982(18) 0.0216(4) Uani 1 1 d .
H1 H -0.0281 0.0636 0.9498 0.032 Uiso 1 1 calc R
N1 N 0.0677(3) 0.15920(15) 0.85130(19) 0.0151(4) Uani 1 1 d .
N2 N 0.1269(2) 0.24210(15) 0.6479(2) 0.0128(4) Uani 1 1 d .
C1 C 0.1033(3) 0.30294(19) 0.7421(2) 0.0142(4) Uani 1 1 d .
C2 C 0.1175(4) 0.40199(19) 0.7224(4) 0.0160(6) Uani 1 1 d .
H2 H 0.0997 0.4467 0.7870 0.019 Uiso 1 1 calc R
C3 C 0.1589(4) 0.43326(19) 0.6047(3) 0.0184(5) Uani 1 1 d .
H3 H 0.1673 0.5006 0.5891 0.022 Uiso 1 1 calc R
C4 C 0.1880(4) 0.36899(18) 0.5095(2) 0.0167(4) Uani 1 1 d .
H4 H 0.2184 0.3916 0.4301 0.020 Uiso 1 1 calc R
C5 C 0.1715(4) 0.26973(16) 0.5337(2) 0.0128(4) Uani 1 1 d .
C6 C 0.2012(4) 0.18886(17) 0.4499(2) 0.0141(4) Uani 1 1 d .
C7 C 0.2562(4) 0.19766(18) 0.3188(2) 0.0191(5) Uani 1 1 d .
H7A H 0.3876 0.1712 0.3065 0.029 Uiso 1 1 calc R
H7B H 0.2547 0.2659 0.2949 0.029 Uiso 1 1 calc R
H7C H 0.1624 0.1617 0.2688 0.029 Uiso 1 1 calc R
C8 C 0.0689(4) 0.25337(18) 0.8597(2) 0.0155(4) Uani 1 1 d .
C9 C 0.0392(4) 0.30819(19) 0.9752(2) 0.0211(5) Uani 1 1 d .
H9A H 0.0000 0.2635 1.0399 0.032 Uiso 1 1 calc R
H9B H -0.0633 0.3567 0.9633 0.032 Uiso 1 1 calc R
H9C H 0.1614 0.3403 0.9981 0.032 Uiso 1 1 calc R
O2 O 0.2045(3) 0.02555(12) 0.43286(16) 0.0179(4) Uani 1 1 d .
N3 N 0.1806(4) 0.10224(13) 0.5003(2) 0.0137(4) Uani 1 1 d .

loop_
_atom_site_aniso_label
_atom_site_aniso_U_11
_atom_site_aniso_U_22
_atom_site_aniso_U_33
_atom_site_aniso_U_23
_atom_site_aniso_U_13
_atom_site_aniso_U_12
Pd1 0.01454(9) 0.00887(9) 0.01106(9) 0.00025(7) -0.00003(7) -0.00056(4)
Cl1 0.0355(3) 0.0111(2) 0.0173(2) 0.00268(19) -0.0002(2) 0.0014(2)
O1 0.0299(12) 0.0213(9) 0.0135(9) 0.0029(6) 0.0004(8) -0.0094(7)
N1 0.0163(9) 0.0156(9) 0.0135(9) -0.0003(7) 0.0007(7) -0.0016(8)
N2 0.0141(11) 0.0120(9) 0.0125(10) -0.0009(7) -0.0011(5) -0.0010(6)
C1 0.0133(9) 0.0121(10) 0.0173(12) -0.0027(9) -0.0020(8) 0.0003(8)
C2 0.0190(14) 0.0104(12) 0.0188(13) -0.0029(9) -0.0011(9) 0.0011(7)
C3 0.0218(11) 0.0107(12) 0.0226(12) 0.0030(10) -0.0028(9) 0.0000(9)
C4 0.0194(11) 0.0112(10) 0.0195(11) 0.0025(9) -0.0010(9) -0.0011(9)
C5 0.0139(9) 0.0103(10) 0.0143(11) 0.0005(7) -0.0022(8) 0.0000(8)
C6 0.0157(11) 0.0122(9) 0.0143(10) 0.0005(8) -0.0002(8) 0.0006(8)
C7 0.0274(13) 0.0166(11) 0.0134(11) 0.0012(8) 0.0037(8) -0.0032(9)
C8 0.0142(10) 0.0171(10) 0.0151(10) -0.0016(9) -0.0010(8) -0.0017(9)
C9 0.0263(12) 0.0207(11) 0.0164(11) -0.0058(9) 0.0004(9) -0.0026(10)
O2 0.0243(9) 0.0120(8) 0.0174(8) -0.0056(6) 0.0035(7) -0.0006(7)
N3 0.0167(10) 0.0105(10) 0.0138(10) -0.0019(6) 0.0011(9) -0.0004(6)

loop_
_atom_type_symbol
_atom_type_description
_atom_type_scat_dispersion_real
_atom_type_scat_dispersion_imag
_atom_type_scat_source
C C -0.0020 0.0020 'WCROMER Program in WinGX L.Kissel & R.H.Pratt Acta Cryst A46 170 1990'
H H 0.0000 0.0000 'WCROMER Program in WinGX L.Kissel & R.H.Pratt Acta Cryst A46 170 1990'
N N -0.0031 0.0040 'WCROMER Program in WinGX L.Kissel & R.H.Pratt Acta Cryst A46 170 1990'
O O -0.0041 0.0074 'WCROMER Program in WinGX L.Kissel & R.H.Pratt Acta Cryst A46 170 1990'
Cl Cl 0.1408 0.1896 'WCROMER Program in WinGX L.Kissel & R.H.Pratt Acta Cryst A46 170 1990'
Pd Pd -1.0437 1.1817 'WCROMER Program in WinGX L.Kissel & R.H.Pratt Acta Cryst A46 170 1990'

loop_
_geom_angle_atom_site_label_1
_geom_angle_atom_site_label_2
_geom_angle_atom_site_label_3
_geom_angle
Cl1 Pd1 N1 103.08(6)
Cl1 Pd1 N2 173.19(5)
Cl1 Pd1 N3 97.49(6)
N1 Pd1 N2 78.79(10)
N1 Pd1 N3 159.39(8)
N2 Pd1 N3 80.62(10)
H1 O1 N1 109.5
Pd1 N1 O1 129.64(15)
Pd1 N1 C8 115.33(16)
O1 N1 C8 114.71(19)
Pd1 N2 C1 118.5(2)
Pd1 N2 C5 116.63(18)
C1 N2 C5 124.5(2)
N2 C1 C2 119.3(3)
N2 C1 C8 113.6(2)
C2 C1 C8 127.1(3)
C1 C2 H2 121.2
C1 C2 C3 117.7(3)
H2 C2 C3 121.2
C2 C3 H3 119.0
C2 C3 C4 122.0(2)
H3 C3 C4 119.0
C3 C4 H4 120.9
C3 C4 C5 118.3(2)
H4 C4 C5 120.9
N2 C5 C4 118.2(2)
N2 C5 C6 113.6(2)
C4 C5 C6 128.2(2)
C5 C6 C7 125.4(2)
C5 C6 N3 114.4(2)
C7 C6 N3 120.2(2)
C6 C7 H7A 109.5
C6 C7 H7B 109.5
C6 C7 H7C 109.5
H7A C7 H7B 109.5
H7A C7 H7C 109.5
H7B C7 H7C 109.5
N1 C8 C1 113.6(2)
N1 C8 C9 124.5(2)
C1 C8 C9 121.8(2)
C8 C9 H9A 109.5
C8 C9 H9B 109.5
C8 C9 H9C 109.5
H9A C9 H9B 109.5
H9A C9 H9C 109.5
H9B C9 H9C 109.5
Pd1 N3 C6 114.51(16)
Pd1 N3 O2 126.45(16)
C6 N3 O2 119.0(2)

loop_
_geom_bond_atom_site_label_1
_geom_bond_atom_site_label_2
_geom_bond_distance
Pd1 Cl1 2.2906(7)
Pd1 N1 2.069(2)
Pd1 N2 1.936(2)
Pd1 N3 2.007(3)
O1 H1 0.8400
O1 N1 1.370(3)
N1 C8 1.307(3)
N2 C1 1.343(3)
N2 C5 1.347(4)
C1 C2 1.391(4)
C1 C8 1.482(4)
C2 H2 0.9500
C2 C3 1.393(5)
C3 H3 0.9500
C3 C4 1.387(4)
C4 H4 0.9500
C4 C5 1.404(3)
C5 C6 1.463(3)
C6 C7 1.494(3)
C6 N3 1.328(3)
C7 H7A 0.9800
C7 H7B 0.9800
C7 H7C 0.9800
C8 C9 1.492(3)
C9 H9A 0.9800
C9 H9B 0.9800
C9 H9C 0.9800
O2 N3 1.305(3)

loop_
_geom_hbond_atom_site_label_D
_geom_hbond_atom_site_label_H
_geom_hbond_atom_site_label_A
_geom_hbond_distance_DH
_geom_hbond_distance_HA
_geom_hbond_distance_DA
_geom_hbond_angle_DHA
_geom_hbond_site_symmetry_A
O1 H1 O2 0.84 1.74 2.571(3) 172.5 2
O1 H1 N3 0.84 2.58 3.368(3) 156.5 2

loop_
_geom_torsion_atom_site_label_1
_geom_torsion_atom_site_label_2
_geom_torsion_atom_site_label_3
_geom_torsion_atom_site_label_4
_geom_torsion
Cl1 Pd1 N1 O1 -3.5(2)
Cl1 Pd1 N1 C8 169.52(18)
N2 Pd1 N1 O1 -176.8(2)
N2 Pd1 N1 C8 -3.78(18)
N3 Pd1 N1 O1 -179.8(2)
N3 Pd1 N1 C8 -6.8(4)
N1 Pd1 N2 C1 3.86(15)
N1 Pd1 N2 C5 176.88(18)
N3 Pd1 N2 C1 -177.21(17)
N3 Pd1 N2 C5 -4.19(17)
Pd1 N2 C1 C2 175.05(18)
Pd1 N2 C1 C8 -3.4(3)
C5 N2 C1 C2 2.6(3)
C5 N2 C1 C8 -175.8(2)
N2 C1 C2 C3 -0.9(3)
C8 C1 C2 C3 177.3(3)
C1 C2 C3 C4 -0.9(4)
C2 C3 C4 C5 1.1(4)
Pd1 N2 C5 C4 -174.91(17)
Pd1 N2 C5 C6 3.8(3)
C1 N2 C5 C4 -2.4(3)
C1 N2 C5 C6 176.32(19)
C3 C4 C5 N2 0.4(3)
C3 C4 C5 C6 -178.0(2)
N2 C5 C6 C7 -178.6(2)
N2 C5 C6 N3 -0.4(3)
C4 C5 C6 C7 -0.1(4)
C4 C5 C6 N3 178.1(2)
Pd1 N1 C8 C1 3.0(3)
Pd1 N1 C8 C9 -176.9(2)
O1 N1 C8 C1 177.1(2)
O1 N1 C8 C9 -2.9(4)
N2 C1 C8 N1 0.0(3)
N2 C1 C8 C9 -180.0(2)
C2 C1 C8 N1 -178.3(2)
C2 C1 C8 C9 1.7(4)
C5 C6 N3 Pd1 -3.0(3)
C5 C6 N3 O2 -179.9(2)
C7 C6 N3 Pd1 175.32(19)
C7 C6 N3 O2 -1.6(4)
Cl1 Pd1 N3 C6 -169.49(19)
Cl1 Pd1 N3 O2 7.2(2)
N1 Pd1 N3 C6 6.8(4)
N1 Pd1 N3 O2 -176.5(2)
N2 Pd1 N3 C6 3.89(19)
N2 Pd1 N3 O2 -179.4(2)
